data_1566701
loop_
_publ_author_name
'Guo, Jia'
'Xiong, Wen-Bin'
'Ma, Hao-Ran'
'Fan, Luoyi'
'Zhou, You-Yun'
'Wong, Henry N. C.'
'Cui, Jian-Fang'

_publ_section_title
;
 Optical Resolution of 1,16-Dihydroxytetraphenylene by Chiral Gold(III)
 Complexation and Its Applications as Chiral Ligands in Asymmetric
 Catalysis
;
_journal_name_full 'Chemical Science'
_journal_paper_doi 10.1039/D2SC00388K
_journal_year 2022
_chemical_absolute_configuration ad
_chemical_formula_moiety 'C40 H28 Au N O3, 2(C H4 O)'
_chemical_formula_sum 'C43 H40 Au N O6'
_chemical_formula_weight 863.72
_space_group_crystal_system orthorhombic
_space_group_IT_number 19
_space_group_name_Hall 'P 2ac 2ab'
_space_group_name_H-M_alt 'P 21 21 21'
_atom_sites_solution_hydrogens geom
_atom_sites_solution_primary dual
_audit_creation_date 2021-11-08
_audit_creation_method
;
Olex2 1.5
(compiled 2021.08.20 svn.r13c46975 for OlexSys, GUI svn.r6405)
;
_audit_update_record
;
2021-12-04 deposited with the CCDC.	2022-03-24 downloaded from the CCDC.
;
_cell_angle_alpha 90
_cell_angle_beta 90
_cell_angle_gamma 90
_cell_formula_units_Z 4
_cell_length_a 9.9306(6)
_cell_length_b 13.2468(9)
_cell_length_c 27.4297(18)
_cell_measurement_reflns_used 9988
_cell_measurement_temperature 100
_cell_measurement_theta_max 28.22
_cell_measurement_theta_min 2.53
_cell_volume 3608.3(4)
_computing_cell_refinement 'SAINT V8.38A (Bruker, 2018)'
_computing_data_reduction 'SAINT V8.38A (Bruker, 2018)'
_computing_molecular_graphics 'Olex2 1.5 (Dolomanov et al., 2009)'
_computing_publication_material 'Olex2 1.5 (Dolomanov et al., 2009)'
_computing_structure_refinement 'SHELXL 2018/3 (Sheldrick, 2015)'
_computing_structure_solution 'SHELXT  (Sheldrick, 2015)'
_diffrn_ambient_temperature 100
_diffrn_detector 'Bruker PHOTON 100 area detector'
_diffrn_detector_area_resol_mean 7.9
_diffrn_detector_type 'CMOS area detector'
_diffrn_measured_fraction_theta_full 0.999
_diffrn_measured_fraction_theta_max 0.996
_diffrn_measurement_device 'three-circle diffractometer'
_diffrn_measurement_device_type 'Bruker CMOS area detector'
_diffrn_measurement_method '\w and \f scans'
_diffrn_radiation_monochromator 'mirror optics'
_diffrn_radiation_probe x-ray
_diffrn_radiation_type MoK\a
_diffrn_radiation_wavelength 0.71073
_diffrn_reflns_av_R_equivalents 0.0615
_diffrn_reflns_av_unetI/netI 0.0427
_diffrn_reflns_Laue_measured_fraction_full 0.999
_diffrn_reflns_Laue_measured_fraction_max 0.996
_diffrn_reflns_limit_h_max 13
_diffrn_reflns_limit_h_min -13
_diffrn_reflns_limit_k_max 17
_diffrn_reflns_limit_k_min -17
_diffrn_reflns_limit_l_max 36
_diffrn_reflns_limit_l_min -36
_diffrn_reflns_number 53502
_diffrn_reflns_point_group_measured_fraction_full 1.000
_diffrn_reflns_point_group_measured_fraction_max 0.995
_diffrn_reflns_theta_full 25.242
_diffrn_reflns_theta_max 28.356
_diffrn_reflns_theta_min 2.137
_diffrn_source 'microfocus sealed X-ray tube'
_diffrn_source_current 1.0
_diffrn_source_power 0.05
_diffrn_source_type 'Incoatec I\ms'
_diffrn_source_voltage 50.0
_diffrn_standards_number 0
_exptl_absorpt_coefficient_mu 4.128
_exptl_absorpt_correction_T_max 0.2627
_exptl_absorpt_correction_T_min 0.1771
_exptl_absorpt_correction_type multi-scan
_exptl_absorpt_process_details
;
SADABS-2016/2 (Bruker,2016/2) was used for absorption correction.
wR2(int) was 0.1082 before and 0.0741 after correction.
The Ratio of minimum to maximum transmission is 0.6742.
The \l/2 correction factor is Not present.
;
_exptl_crystal_colour yellow
_exptl_crystal_colour_primary yellow
_exptl_crystal_density_diffrn 1.590
_exptl_crystal_description block
_exptl_crystal_F_000 1728
_exptl_crystal_size_max 0.31
_exptl_crystal_size_mid 0.24
_exptl_crystal_size_min 0.19
_refine_diff_density_max 1.617
_refine_diff_density_min -3.400
_refine_diff_density_rms 0.131
_refine_ls_abs_structure_details
;
 Refined as an inversion twin.
;
_refine_ls_abs_structure_Flack 0.027(11)
_refine_ls_extinction_method none
_refine_ls_goodness_of_fit_ref 1.164
_refine_ls_hydrogen_treatment constr
_refine_ls_matrix_type full
_refine_ls_number_parameters 465
_refine_ls_number_reflns 8989
_refine_ls_number_restraints 192
_refine_ls_restrained_S_all 1.152
_refine_ls_R_factor_all 0.0455
_refine_ls_R_factor_gt 0.0409
_refine_ls_shift/su_max 0.001
_refine_ls_shift/su_mean 0.000
_refine_ls_structure_factor_coef Fsqd
_refine_ls_weighting_details 'w=1/[\s^2^(Fo^2^)+(0.0003P)^2^+15.6668P] where P=(Fo^2^+2Fc^2^)/3'
_refine_ls_weighting_scheme calc
_refine_ls_wR_factor_gt 0.0792
_refine_ls_wR_factor_ref 0.0804
_reflns_Friedel_coverage 0.792
_reflns_Friedel_fraction_full 1.000
_reflns_Friedel_fraction_max 0.995
_reflns_number_gt 8393
_reflns_number_total 8989
_reflns_threshold_expression 'I > 2\s(I)'
_cod_data_source_file d2sc00388k2.cif
_cod_data_source_block cxy1820_0m
_cod_database_code 1566701
_shelx_shelxl_version_number 2018/3
_shelx_space_group_comment
;
The symmetry employed for this shelxl refinement is uniquely defined
by the following loop, which should always be used as a source of
symmetry information in preference to the above space-group names.
They are only intended as comments.
;
_shelx_estimated_absorpt_t_max 0.508
_shelx_estimated_absorpt_t_min 0.361
_olex2_refinement_description
;
1. Twinned data refinement
 Scales: 0.973(11)
 0.027(11)
2. Fixed Uiso
 At 1.2 times of:
  All C(H) groups, All C(H,H) groups, All C(H,H,H,H) groups
 At 1.5 times of:
  All C(H,H,H) groups, All O(H) groups
3. Restrained distances
 C29A-C15A = C5A-C15A = C29-C15 = C5-C15 = C5A-C3A = C5-C3 = C37-C3 = C3A-C37A
 = C7-C37 = C7A-C37A = C7-C29 = C7A-C29A
 1.39 with sigma of 0.02
4. Uiso/Uaniso restraints and constraints
C3 \\sim C7 \\sim C29 \\sim C15 \\sim C37 \\sim C5 \\sim C37A \\sim C7A \\sim
C29A \\sim C15A \\sim C5A \\sim C3A: within 2A with sigma of 0.01 and sigma for
terminal atoms of 0.02 within 2A
Uanis(C29) = Uanis(C29A)
Uanis(C37) = Uanis(C37A)
Uanis(C5A) = Uanis(C5)
Uanis(C15A) = Uanis(C15)
Uanis(C3) = Uanis(C3A)
Uanis(C7) = Uanis(C7A)
5. Others
 Sof(H22C)=Sof(H22D)=Sof(C37A)=Sof(C7A)=Sof(H7A)=Sof(C29A)=Sof(H29A)=Sof(C15A)=
 Sof(H15A)=Sof(C5A)=Sof(H5A)=Sof(C3A)=Sof(H3A)=1-FVAR(1)
 Sof(H22A)=Sof(H22B)=Sof(C3)=Sof(H3)=Sof(C7)=Sof(H7)=Sof(C29)=Sof(H29)=
 Sof(C15)=Sof(H15)=Sof(C37)=Sof(C5)=Sof(H5)=FVAR(1)
6.a Ternary CH refined with riding coordinates:
 C24(H24)
6.b Secondary CH2 refined with riding coordinates:
 C22(H22A,H22B), C22(H22C,H22D), C28(H28A,H28B)
6.c Aromatic/amide H refined with riding coordinates:
 C4(H4), C6(H6), C12(H12), C14(H14), C26(H26), C32(H32), C34(H34), C40(H40),
 C42(H42), C44(H44), C23(H23), C3(H3), C25(H25), C7(H7), C29(H29), C15(H15),
 C31(H31), C17(H17), C9(H9), C19(H19), C39(H39), C5(H5), C41(H41), C7A(H7A),
 C29A(H29A), C15A(H15A), C5A(H5A), C3A(H3A)
6.d Tetrahedral OH refined with riding coordinates:
 O2(H2)
6.e Idealised Me refined as rotating group:
 C13(H13A,H13B,H13C), C33(H33A,H33B,H33C)
6.f Idealised tetrahedral OH refined as rotating group:
 O6(H6A)
;
_smtbx_masks_void_probe_radius 1.2
_smtbx_masks_void_truncation_radius 1.2
_olex2_submission_special_instructions 'No special instructions were received'

loop_
_space_group_symop_operation_xyz
'x, y, z'
'x+1/2, -y+1/2, -z'
'-x, y+1/2, -z+1/2'
'-x+1/2, -y, z+1/2'

loop_
_atom_site_label
_atom_site_type_symbol
_atom_site_fract_x
_atom_site_fract_y
_atom_site_fract_z
_atom_site_U_iso_or_equiv
_atom_site_adp_type
_atom_site_occupancy
_atom_site_site_symmetry_order
_atom_site_calc_flag
_atom_site_refinement_flags_posn
_atom_site_refinement_flags_adp
_atom_site_refinement_flags_occupancy
_atom_site_disorder_assembly
_atom_site_disorder_group
Au1 Au 0.62533(3) 0.71535(2) 0.35535(2) 0.02061(7) Uani 1 1 d . . . . .
N1 N 0.7176(7) 0.7686(5) 0.2958(2) 0.0208(14) Uani 1 1 d . . . . .
C1 C 0.3321(8) 0.5998(6) 0.4007(3) 0.0204(17) Uani 1 1 d . . . . .
C4 C 0.4603(7) 0.3348(6) 0.3739(3) 0.0176(15) Uani 1 1 d . . . . .
H4 H 0.453894 0.268655 0.387131 0.021 Uiso 1 1 calc R U . . .
O1 O 0.4969(6) 0.6227(4) 0.31666(18) 0.0207(12) Uani 1 1 d . . . . .
C6 C 0.5459(7) 0.4478(6) 0.3136(3) 0.0202(17) Uani 1 1 d . . . . .
H6 H 0.596595 0.458654 0.284758 0.024 Uiso 1 1 calc R U . . .
O4 O 0.5479(6) 0.6719(4) 0.41840(19) 0.0255(13) Uani 1 1 d . . . . .
O6 O 0.6546(6) 0.5263(5) 0.4815(2) 0.0279(14) Uani 1 1 d . . . . .
H6A H 0.609848 0.568291 0.465253 0.042 Uiso 1 1 calc R U . . .
O7 O 0.8719(8) 0.8715(5) 0.26556(19) 0.0340(15) Uani 1 1 d . . . . .
C8 C 0.4818(8) 0.5290(6) 0.3357(3) 0.0167(15) Uani 1 1 d . . . . .
C10 C 0.4110(9) 0.6784(6) 0.4191(2) 0.0219(18) Uani 1 1 d . . . . .
C12 C -0.0839(8) 0.3940(9) 0.3439(3) 0.038(2) Uani 1 1 d . . . . .
H12 H -0.148195 0.347779 0.331261 0.046 Uiso 1 1 calc R U . . .
C14 C 0.3517(12) 0.7625(6) 0.4411(3) 0.038(3) Uani 1 1 d . . . . .
H14 H 0.405964 0.815017 0.454128 0.045 Uiso 1 1 calc R U . . .
C16 C 0.4007(7) 0.5120(6) 0.3769(2) 0.0138(15) Uani 1 1 d . . . . .
C18 C 0.1917(9) 0.6065(6) 0.4032(3) 0.0224(17) Uani 1 1 d . . . . .
C20 C 0.1017(8) 0.5296(6) 0.3825(3) 0.0233(17) Uani 1 1 d . . . . .
C22 C 0.7472(9) 0.6450(6) 0.2297(3) 0.0228(17) Uani 1 1 d . . . . .
H22A H 0.720338 0.597788 0.255963 0.027 Uiso 0.450(14) 1 calc R U P A 1
H22B H 0.846530 0.642916 0.226766 0.027 Uiso 0.450(14) 1 calc R U P A 1
H22C H 0.845867 0.640361 0.234404 0.027 Uiso 0.550(14) 1 calc R U P A 2
H22D H 0.704712 0.597380 0.252906 0.027 Uiso 0.550(14) 1 calc R U P A 2
C24 C 0.7026(9) 0.7517(6) 0.2429(3) 0.0223(17) Uani 1 1 d . . . . .
H24 H 0.606987 0.762748 0.232778 0.027 Uiso 1 1 calc R U . . .
C26 C -0.0724(10) 0.4884(10) 0.3246(4) 0.047(3) Uani 1 1 d . . . . .
H26 H -0.127469 0.507719 0.297830 0.056 Uiso 1 1 calc R U . . .
C28 C 0.7927(10) 0.8371(7) 0.2232(3) 0.032(2) Uani 1 1 d . . . . .
H28A H 0.852620 0.811739 0.197116 0.039 Uiso 1 1 calc R U . . .
H28B H 0.737288 0.892864 0.210038 0.039 Uiso 1 1 calc R U . . .
C30 C 0.3919(7) 0.4143(5) 0.3962(2) 0.0132(14) Uani 1 1 d . . . . .
C32 C 0.2120(11) 0.7683(7) 0.4436(3) 0.040(3) Uani 1 1 d . . . . .
H32 H 0.170692 0.825291 0.458337 0.048 Uiso 1 1 calc R U . . .
C34 C 0.5374(8) 0.3517(6) 0.3328(3) 0.0226(17) Uani 1 1 d . . . . .
H34 H 0.584306 0.297473 0.317775 0.027 Uiso 1 1 calc R U . . .
C36 C 0.7566(9) 0.8104(6) 0.3875(3) 0.0245(18) Uani 1 1 d . . . . .
C38 C 0.0925(8) 0.4320(7) 0.4017(3) 0.0236(18) Uani 1 1 d . . . . .
C40 C 0.8622(13) 0.8992(7) 0.4529(3) 0.039(2) Uani 1 1 d . . . . .
H40 H 0.865997 0.916369 0.486450 0.046 Uiso 1 1 calc R U . . .
C42 C 0.0000(8) 0.3661(8) 0.3824(3) 0.028(2) Uani 1 1 d . . . . .
H42 H -0.007010 0.299979 0.395644 0.034 Uiso 1 1 calc R U . . .
C44 C 0.9415(10) 0.9229(7) 0.3709(3) 0.035(2) Uani 1 1 d . . . . .
H44 H 1.000635 0.954287 0.348256 0.042 Uiso 1 1 calc R U . . .
C11 C 0.8129(9) 0.8319(7) 0.3043(3) 0.0242(18) Uani 1 1 d . . . . .
C23 C 0.7656(10) 0.8303(7) 0.4364(3) 0.033(2) Uani 1 1 d . . . . .
H23 H 0.706898 0.797882 0.458828 0.040 Uiso 1 1 calc R U . . .
C3 C 0.547(2) 0.5816(18) 0.1790(8) 0.028(2) Uani 0.450(14) 1 d D U P A 1
H3 H 0.491492 0.588222 0.207087 0.034 Uiso 0.450(14) 1 calc R U P A 1
C25 C 0.1089(10) 0.3700(6) 0.4875(3) 0.0267(18) Uani 1 1 d . . . . .
H25 H 0.013603 0.374364 0.489489 0.032 Uiso 1 1 calc R U . . .
C13 C 0.2804(17) 0.8273(11) 0.3019(5) 0.076(5) Uani 1 1 d . . . B 1
H13A H 0.206356 0.865507 0.287148 0.115 Uiso 1 1 calc R U . B 1
H13B H 0.362319 0.868592 0.301759 0.115 Uiso 1 1 calc R U . B 1
H13C H 0.256954 0.809857 0.335585 0.115 Uiso 1 1 calc R U . B 1
C27 C 0.8429(7) 0.8570(6) 0.3552(3) 0.0239(16) Uani 1 1 d . . . . .
C7 C 0.761(2) 0.6027(16) 0.1390(8) 0.027(2) Uani 0.450(14) 1 d D U P A 1
H7 H 0.853294 0.620976 0.140277 0.033 Uiso 0.450(14) 1 calc R U P A 1
C29 C 0.708(2) 0.5681(18) 0.0947(8) 0.030(2) Uani 0.450(14) 1 d D U P A 1
H29 H 0.760680 0.565552 0.065741 0.037 Uiso 0.450(14) 1 calc R U P A 1
O2 O 0.3027(10) 0.7385(9) 0.2751(3) 0.084(3) Uani 1 1 d . . . B 1
H2 H 0.356596 0.701179 0.290289 0.126 Uiso 1 1 calc R U . B 1
C15 C 0.573(2) 0.5375(18) 0.0959(8) 0.033(3) Uani 0.450(14) 1 d D U P A 1
H15 H 0.535080 0.511447 0.066686 0.040 Uiso 0.450(14) 1 calc R U P A 1
C31 C 0.1334(12) 0.6927(6) 0.4249(3) 0.034(2) Uani 1 1 d . . . . .
H31 H 0.038144 0.698288 0.426584 0.040 Uiso 1 1 calc R U . . .
C2 C 0.1745(8) 0.3985(6) 0.4447(3) 0.0183(15) Uani 1 1 d . . . . .
C33 C 0.7393(10) 0.4714(8) 0.4500(4) 0.041(2) Uani 1 1 d . . . . .
H33A H 0.696973 0.465996 0.417861 0.062 Uiso 1 1 calc R U . . .
H33B H 0.753973 0.403621 0.463366 0.062 Uiso 1 1 calc R U . . .
H33C H 0.825916 0.506248 0.446961 0.062 Uiso 1 1 calc R U . . .
C17 C 0.0181(9) 0.5551(8) 0.3435(3) 0.033(2) Uani 1 1 d . . . . .
H17 H 0.024519 0.620777 0.329779 0.040 Uiso 1 1 calc R U . . .
C35 C 0.3163(7) 0.3919(5) 0.4422(3) 0.0146(14) Uani 1 1 d . . . . .
C9 C 0.3864(10) 0.3571(6) 0.4824(3) 0.0240(16) Uani 1 1 d . . . . .
H9 H 0.481760 0.352255 0.480880 0.029 Uiso 1 1 calc R U . . .
C37 C 0.683(2) 0.612(3) 0.1816(11) 0.024(2) Uani 0.450(14) 1 d D U P A 1
C19 C 0.9522(11) 0.9424(8) 0.4205(3) 0.040(3) Uani 1 1 d . . . . .
H19 H 1.021556 0.985432 0.432206 0.048 Uiso 1 1 calc R U . . .
C39 C 0.1830(10) 0.3350(7) 0.5273(3) 0.030(2) Uani 1 1 d . . . . .
H39 H 0.137914 0.315230 0.556362 0.037 Uiso 1 1 calc R U . . .
C5 C 0.492(2) 0.5425(16) 0.1363(7) 0.031(2) Uani 0.450(14) 1 d D U P A 1
H5 H 0.400874 0.519978 0.135143 0.037 Uiso 0.450(14) 1 calc R U P A 1
C41 C 0.3205(9) 0.3291(7) 0.5246(3) 0.031(2) Uani 1 1 d . . . . .
H41 H 0.370683 0.305792 0.551882 0.037 Uiso 1 1 calc R U . . .
C37A C 0.7151(19) 0.611(2) 0.1793(9) 0.024(2) Uani 0.550(14) 1 d D U P A 2
C7A C 0.7977(19) 0.6329(13) 0.1389(6) 0.027(2) Uani 0.550(14) 1 d D U P A 2
H7A H 0.881046 0.666686 0.143648 0.033 Uiso 0.550(14) 1 calc R U P A 2
C29A C 0.7584(19) 0.6053(14) 0.0919(6) 0.030(2) Uani 0.550(14) 1 d D U P A 2
H29A H 0.814595 0.620359 0.064791 0.037 Uiso 0.550(14) 1 calc R U P A 2
C15A C 0.638(2) 0.5559(13) 0.0849(6) 0.033(3) Uani 0.550(14) 1 d D U P A 2
H15A H 0.613099 0.532203 0.053433 0.040 Uiso 0.550(14) 1 calc R U P A 2
C5A C 0.552(2) 0.5412(14) 0.1244(6) 0.031(2) Uani 0.550(14) 1 d D U P A 2
H5A H 0.465582 0.512403 0.118892 0.037 Uiso 0.550(14) 1 calc R U P A 2
C3A C 0.5890(18) 0.5674(14) 0.1719(7) 0.028(2) Uani 0.550(14) 1 d D U P A 2
H3A H 0.529787 0.555674 0.198512 0.034 Uiso 0.550(14) 1 calc R U P A 2

loop_
_atom_site_aniso_label
_atom_site_aniso_U_11
_atom_site_aniso_U_22
_atom_site_aniso_U_33
_atom_site_aniso_U_23
_atom_site_aniso_U_13
_atom_site_aniso_U_12
Au1 0.03099(14) 0.02076(12) 0.01008(10) 0.00078(11) -0.00274(13) -0.01065(13)
N1 0.029(4) 0.024(4) 0.009(3) 0.001(3) -0.002(2) -0.012(3)
C1 0.034(5) 0.017(4) 0.011(3) 0.001(3) 0.005(3) 0.001(3)
C4 0.009(3) 0.015(4) 0.028(4) -0.004(3) 0.002(3) 0.001(3)
O1 0.025(3) 0.026(3) 0.012(2) -0.001(2) -0.002(2) -0.010(2)
C6 0.012(4) 0.034(5) 0.015(4) -0.010(3) 0.004(3) -0.011(3)
O4 0.040(4) 0.027(3) 0.010(2) 0.002(2) -0.004(2) -0.014(3)
O6 0.027(4) 0.034(3) 0.023(3) -0.003(2) 0.007(2) 0.009(3)
O7 0.045(4) 0.038(3) 0.020(3) -0.005(2) 0.009(3) -0.027(4)
C8 0.017(4) 0.022(4) 0.011(3) -0.001(3) 0.001(3) -0.004(3)
C10 0.039(5) 0.020(4) 0.007(3) 0.003(3) -0.001(3) -0.003(3)
C12 0.012(4) 0.069(7) 0.034(5) -0.004(5) -0.001(3) -0.013(4)
C14 0.077(8) 0.018(4) 0.018(4) 0.002(3) 0.009(4) -0.002(4)
C16 0.008(4) 0.021(4) 0.013(3) -0.001(3) -0.002(2) 0.000(3)
C18 0.026(4) 0.026(4) 0.015(3) 0.009(3) 0.004(3) 0.011(3)
C20 0.015(4) 0.034(4) 0.020(4) 0.003(3) 0.006(3) 0.006(3)
C22 0.025(4) 0.030(4) 0.013(3) 0.004(3) -0.006(3) -0.001(4)
C24 0.030(4) 0.029(4) 0.008(3) 0.002(3) 0.001(3) -0.007(3)
C26 0.019(5) 0.081(9) 0.041(6) 0.022(6) -0.006(4) 0.016(5)
C28 0.050(6) 0.031(5) 0.017(4) -0.001(4) -0.002(4) -0.010(4)
C30 0.002(3) 0.022(3) 0.016(3) -0.002(3) 0.001(3) -0.001(3)
C32 0.074(7) 0.024(5) 0.021(4) -0.001(4) 0.017(4) 0.019(5)
C34 0.012(4) 0.027(4) 0.029(4) -0.012(3) 0.005(3) -0.009(3)
C36 0.035(5) 0.020(4) 0.017(4) 0.002(3) -0.007(3) -0.011(3)
C38 0.020(5) 0.033(4) 0.018(4) -0.003(3) 0.005(3) 0.000(3)
C40 0.058(7) 0.036(5) 0.022(4) -0.003(3) -0.019(5) -0.018(5)
C42 0.015(4) 0.048(6) 0.022(4) 0.004(4) 0.007(3) -0.006(4)
C44 0.039(5) 0.037(5) 0.030(5) -0.007(4) -0.002(4) -0.021(4)
C11 0.031(5) 0.027(4) 0.015(4) 0.002(3) 0.004(3) -0.010(4)
C23 0.052(6) 0.030(5) 0.018(4) -0.001(4) -0.006(4) -0.014(4)
C3 0.036(6) 0.025(4) 0.023(4) -0.004(4) -0.006(4) 0.011(4)
C25 0.028(5) 0.028(4) 0.024(4) 0.003(3) 0.009(4) -0.004(4)
C13 0.105(12) 0.065(9) 0.059(8) -0.011(7) 0.006(8) 0.034(9)
C27 0.025(4) 0.029(4) 0.018(3) 0.004(4) -0.006(3) -0.008(3)
C7 0.033(5) 0.026(5) 0.023(3) -0.007(4) -0.008(4) 0.015(4)
C29 0.036(5) 0.030(5) 0.026(4) -0.011(4) -0.003(4) 0.014(4)
O2 0.085(7) 0.115(10) 0.052(5) 0.008(6) -0.017(5) 0.029(6)
C15 0.039(6) 0.032(5) 0.029(5) -0.009(4) -0.009(5) 0.014(5)
C31 0.048(5) 0.036(5) 0.017(3) 0.007(3) 0.015(4) 0.022(5)
C2 0.017(4) 0.017(4) 0.021(4) -0.001(3) 0.004(3) 0.000(3)
C33 0.031(5) 0.045(6) 0.047(6) -0.013(5) 0.006(4) 0.007(5)
C17 0.021(4) 0.051(6) 0.028(5) 0.012(4) 0.001(3) 0.009(4)
C35 0.015(3) 0.010(3) 0.019(4) 0.000(3) 0.003(3) -0.003(3)
C9 0.023(4) 0.023(4) 0.026(4) 0.006(3) 0.004(4) -0.002(4)
C37 0.032(6) 0.023(4) 0.017(3) -0.004(3) -0.010(5) 0.012(5)
C19 0.051(7) 0.038(6) 0.030(5) -0.003(4) -0.015(4) -0.021(5)
C39 0.038(5) 0.028(5) 0.026(4) 0.007(4) 0.008(4) -0.001(4)
C5 0.038(6) 0.028(4) 0.026(5) -0.009(4) -0.008(5) 0.011(5)
C41 0.036(5) 0.029(5) 0.027(4) 0.013(4) 0.001(4) 0.005(4)
C37A 0.032(6) 0.023(4) 0.017(3) -0.004(3) -0.010(5) 0.012(5)
C7A 0.033(5) 0.026(5) 0.023(3) -0.007(4) -0.008(4) 0.015(4)
C29A 0.036(5) 0.030(5) 0.026(4) -0.011(4) -0.003(4) 0.014(4)
C15A 0.039(6) 0.032(5) 0.029(5) -0.009(4) -0.009(5) 0.014(5)
C5A 0.038(6) 0.028(4) 0.026(5) -0.009(4) -0.008(5) 0.011(5)
C3A 0.036(6) 0.025(4) 0.023(4) -0.004(4) -0.006(4) 0.011(4)

loop_
_atom_type_symbol
_atom_type_description
_atom_type_scat_dispersion_real
_atom_type_scat_dispersion_imag
_atom_type_scat_source
Au Au -2.0133 8.8022 'International Tables Vol C Tables 4.2.6.8 and 6.1.1.4'
C C 0.0033 0.0016 'International Tables Vol C Tables 4.2.6.8 and 6.1.1.4'
H H 0.0000 0.0000 'International Tables Vol C Tables 4.2.6.8 and 6.1.1.4'
N N 0.0061 0.0033 'International Tables Vol C Tables 4.2.6.8 and 6.1.1.4'
O O 0.0106 0.0060 'International Tables Vol C Tables 4.2.6.8 and 6.1.1.4'

loop_
_geom_angle_atom_site_label_1
_geom_angle_atom_site_label_2
_geom_angle_atom_site_label_3
_geom_angle
_geom_angle_site_symmetry_1
_geom_angle_site_symmetry_3
_geom_angle_publ_flag
N1 Au1 O1 94.2(2) . . ?
N1 Au1 C36 80.8(3) . . ?
O4 Au1 N1 173.7(3) . . ?
O4 Au1 O1 92.1(2) . . ?
O4 Au1 C36 92.9(3) . . ?
C36 Au1 O1 175.0(3) . . ?
C24 N1 Au1 134.7(5) . . ?
C11 N1 Au1 114.8(5) . . ?
C11 N1 C24 110.6(6) . . ?
C10 C1 C16 118.7(7) . . ?
C10 C1 C18 119.6(7) . . ?
C18 C1 C16 121.6(7) . . ?
C30 C4 H4 119.8 . . ?
C34 C4 H4 119.8 . . ?
C34 C4 C30 120.3(7) . . ?
C8 O1 Au1 114.5(4) . . ?
C8 C6 H6 119.3 . . ?
C34 C6 H6 119.3 . . ?
C34 C6 C8 121.4(7) . . ?
C10 O4 Au1 112.5(4) . . ?
C33 O6 H6A 109.5 . . ?
C11 O7 C28 105.9(7) . . ?
O1 C8 C6 119.4(7) . . ?
O1 C8 C16 121.3(7) . . ?
C6 C8 C16 119.3(7) . . ?
C1 C10 C14 120.9(8) . . ?
O4 C10 C1 120.5(7) . . ?
O4 C10 C14 118.5(8) . . ?
C26 C12 H12 120.4 . . ?
C26 C12 C42 119.2(9) . . ?
C42 C12 H12 120.4 . . ?
C10 C14 H14 120.5 . . ?
C32 C14 C10 119.0(9) . . ?
C32 C14 H14 120.5 . . ?
C8 C16 C1 119.1(7) . . ?
C30 C16 C1 121.6(6) . . ?
C30 C16 C8 119.2(7) . . ?
C1 C18 C20 122.9(7) . . ?
C1 C18 C31 118.7(9) . . ?
C31 C18 C20 118.3(8) . . ?
C38 C20 C18 122.4(7) . . ?
C17 C20 C18 119.3(8) . . ?
C17 C20 C38 118.3(8) . . ?
H22A C22 H22B 108.1 . . ?
H22C C22 H22D 107.4 . . ?
C24 C22 H22A 109.5 . . ?
C24 C22 H22B 109.5 . . ?
C24 C22 H22C 108.3 . . ?
C24 C22 H22D 108.3 . . ?
C24 C22 C37 110.5(15) . . ?
C37 C22 H22A 109.5 . . ?
C37 C22 H22B 109.5 . . ?
C37A C22 H22C 108.3 . . ?
C37A C22 H22D 108.3 . . ?
C37A C22 C24 115.9(13) . . ?
N1 C24 C22 110.1(6) . . ?
N1 C24 H24 110.3 . . ?
N1 C24 C28 100.0(6) . . ?
C22 C24 H24 110.3 . . ?
C22 C24 C28 115.4(7) . . ?
C28 C24 H24 110.3 . . ?
C12 C26 H26 119.9 . . ?
C12 C26 C17 120.1(9) . . ?
C17 C26 H26 119.9 . . ?
O7 C28 C24 105.2(6) . . ?
O7 C28 H28A 110.7 . . ?
O7 C28 H28B 110.7 . . ?
C24 C28 H28A 110.7 . . ?
C24 C28 H28B 110.7 . . ?
H28A C28 H28B 108.8 . . ?
C4 C30 C16 120.1(6) . . ?
C4 C30 C35 117.6(6) . . ?
C16 C30 C35 122.2(6) . . ?
C14 C32 H32 119.7 . . ?
C31 C32 C14 120.7(8) . . ?
C31 C32 H32 119.7 . . ?
C4 C34 H34 120.2 . . ?
C6 C34 C4 119.6(7) . . ?
C6 C34 H34 120.2 . . ?
C23 C36 Au1 126.2(7) . . ?
C23 C36 C27 120.1(8) . . ?
C27 C36 Au1 113.7(6) . . ?
C20 C38 C2 122.2(7) . . ?
C42 C38 C20 119.1(8) . . ?
C42 C38 C2 118.5(8) . . ?
C23 C40 H40 119.8 . . ?
C19 C40 H40 119.8 . . ?
C19 C40 C23 120.4(8) . . ?
C12 C42 H42 119.3 . . ?
C38 C42 C12 121.5(9) . . ?
C38 C42 H42 119.3 . . ?
C27 C44 H44 120.8 . . ?
C27 C44 C19 118.5(9) . . ?
C19 C44 H44 120.8 . . ?
N1 C11 O7 116.1(7) . . ?
N1 C11 C27 118.1(7) . . ?
O7 C11 C27 125.8(7) . . ?
C36 C23 C40 119.1(9) . . ?
C36 C23 H23 120.5 . . ?
C40 C23 H23 120.5 . . ?
C37 C3 H3 119.2 . . ?
C5 C3 H3 119.2 . . ?
C5 C3 C37 122(2) . . ?
C2 C25 H25 119.9 . . ?
C2 C25 C39 120.2(9) . . ?
C39 C25 H25 119.9 . . ?
H13A C13 H13B 109.5 . . ?
H13A C13 H13C 109.5 . . ?
H13B C13 H13C 109.5 . . ?
O2 C13 H13A 109.5 . . ?
O2 C13 H13B 109.5 . . ?
O2 C13 H13C 109.5 . . ?
C36 C27 C44 121.7(8) . . ?
C36 C27 C11 112.5(7) . . ?
C44 C27 C11 125.7(8) . . ?
C29 C7 H7 118.4 . . ?
C29 C7 C37 123(2) . . ?
C37 C7 H7 118.4 . . ?
C7 C29 H29 122.2 . . ?
C7 C29 C15 116(2) . . ?
C15 C29 H29 122.2 . . ?
C13 O2 H2 109.5 . . ?
C29 C15 H15 117.7 . . ?
C5 C15 C29 125(2) . . ?
C5 C15 H15 117.7 . . ?
C18 C31 H31 119.5 . . ?
C32 C31 C18 121.0(10) . . ?
C32 C31 H31 119.5 . . ?
C25 C2 C38 119.2(7) . . ?
C25 C2 C35 119.3(7) . . ?
C35 C2 C38 121.4(7) . . ?
O6 C33 H33A 109.5 . . ?
O6 C33 H33B 109.5 . . ?
O6 C33 H33C 109.5 . . ?
H33A C33 H33B 109.5 . . ?
H33A C33 H33C 109.5 . . ?
H33B C33 H33C 109.5 . . ?
C20 C17 H17 119.1 . . ?
C26 C17 C20 121.8(9) . . ?
C26 C17 H17 119.1 . . ?
C2 C35 C30 121.9(7) . . ?
C9 C35 C30 119.0(7) . . ?
C9 C35 C2 118.9(7) . . ?
C35 C9 H9 119.3 . . ?
C41 C9 C35 121.3(8) . . ?
C41 C9 H9 119.3 . . ?
C3 C37 C22 121.5(19) . . ?
C7 C37 C22 121.1(18) . . ?
C7 C37 C3 117(2) . . ?
C40 C19 C44 120.1(8) . . ?
C40 C19 H19 119.9 . . ?
C44 C19 H19 119.9 . . ?
C25 C39 H39 120.0 . . ?
C41 C39 C25 120.1(8) . . ?
C41 C39 H39 120.0 . . ?
C3 C5 H5 121.1 . . ?
C15 C5 C3 118(2) . . ?
C15 C5 H5 121.1 . . ?
C9 C41 H41 119.9 . . ?
C39 C41 C9 120.2(8) . . ?
C39 C41 H41 119.9 . . ?
C7A C37A C22 123.0(17) . . ?
C3A C37A C22 116.9(16) . . ?
C3A C37A C7A 119.6(19) . . ?
C37A C7A H7A 119.7 . . ?
C29A C7A C37A 120.7(17) . . ?
C29A C7A H7A 119.7 . . ?
C7A C29A H29A 120.2 . . ?
C15A C29A C7A 119.7(16) . . ?
C15A C29A H29A 120.2 . . ?
C29A C15A H15A 120.3 . . ?
C29A C15A C5A 119.4(16) . . ?
C5A C15A H15A 120.3 . . ?
C15A C5A H5A 119.0 . . ?
C15A C5A C3A 122.0(17) . . ?
C3A C5A H5A 119.0 . . ?
C37A C3A C5A 118.3(18) . . ?
C37A C3A H3A 120.8 . . ?
C5A C3A H3A 120.8 . . ?

loop_
_geom_bond_atom_site_label_1
_geom_bond_atom_site_label_2
_geom_bond_distance
_geom_bond_site_symmetry_2
_geom_bond_publ_flag
Au1 N1 2.001(6) . ?
Au1 O1 2.064(5) . ?
Au1 O4 1.978(5) . ?
Au1 C36 2.015(8) . ?
N1 C24 1.476(9) . ?
N1 C11 1.286(10) . ?
C1 C10 1.397(11) . ?
C1 C16 1.498(10) . ?
C1 C18 1.398(12) . ?
C4 H4 0.9500 . ?
C4 C30 1.395(10) . ?
C4 C34 1.382(10) . ?
O1 C8 1.355(9) . ?
C6 H6 0.9500 . ?
C6 C8 1.388(11) . ?
C6 C34 1.380(12) . ?
O4 C10 1.363(10) . ?
O6 H6A 0.8400 . ?
O6 C33 1.408(10) . ?
O7 C28 1.475(10) . ?
O7 C11 1.323(9) . ?
C8 C16 1.407(10) . ?
C10 C14 1.397(11) . ?
C12 H12 0.9500 . ?
C12 C26 1.363(15) . ?
C12 C42 1.397(12) . ?
C14 H14 0.9500 . ?
C14 C32 1.391(15) . ?
C16 C30 1.400(10) . ?
C18 C20 1.469(12) . ?
C18 C31 1.412(11) . ?
C20 C38 1.398(12) . ?
C20 C17 1.396(11) . ?
C22 H22A 0.9900 . ?
C22 H22B 0.9900 . ?
C22 H22C 0.9900 . ?
C22 H22D 0.9900 . ?
C22 C24 1.524(12) . ?
C22 C37 1.53(3) . ?
C22 C37A 1.49(3) . ?
C24 H24 1.0000 . ?
C24 C28 1.540(11) . ?
C26 H26 0.9500 . ?
C26 C17 1.364(15) . ?
C28 H28A 0.9900 . ?
C28 H28B 0.9900 . ?
C30 C35 1.497(9) . ?
C32 H32 0.9500 . ?
C32 C31 1.369(14) . ?
C34 H34 0.9500 . ?
C36 C23 1.371(11) . ?
C36 C27 1.378(11) . ?
C38 C42 1.373(12) . ?
C38 C2 1.500(11) . ?
C40 H40 0.9500 . ?
C40 C23 1.398(13) . ?
C40 C19 1.385(15) . ?
C42 H42 0.9500 . ?
C44 H44 0.9500 . ?
C44 C27 1.380(11) . ?
C44 C19 1.388(12) . ?
C11 C27 1.467(11) . ?
C23 H23 0.9500 . ?
C3 H3 0.9500 . ?
C3 C37 1.42(2) . ?
C3 C5 1.39(2) . ?
C25 H25 0.9500 . ?
C25 C2 1.394(10) . ?
C25 C39 1.397(12) . ?
C13 H13A 0.9800 . ?
C13 H13B 0.9800 . ?
C13 H13C 0.9800 . ?
C13 O2 1.405(15) . ?
C7 H7 0.9500 . ?
C7 C29 1.40(2) . ?
C7 C37 1.40(2) . ?
C29 H29 0.9500 . ?
C29 C15 1.40(2) . ?
O2 H2 0.8400 . ?
C15 H15 0.9500 . ?
C15 C5 1.37(2) . ?
C31 H31 0.9500 . ?
C2 C35 1.412(10) . ?
C33 H33A 0.9800 . ?
C33 H33B 0.9800 . ?
C33 H33C 0.9800 . ?
C17 H17 0.9500 . ?
C35 C9 1.383(11) . ?
C9 H9 0.9500 . ?
C9 C41 1.382(11) . ?
C19 H19 0.9500 . ?
C39 H39 0.9500 . ?
C39 C41 1.370(13) . ?
C5 H5 0.9500 . ?
C41 H41 0.9500 . ?
C37A C7A 1.41(2) . ?
C37A C3A 1.39(2) . ?
C7A H7A 0.9500 . ?
C7A C29A 1.396(18) . ?
C29A H29A 0.9500 . ?
C29A C15A 1.38(2) . ?
C15A H15A 0.9500 . ?
C15A C5A 1.391(19) . ?
C5A H5A 0.9500 . ?
C5A C3A 1.399(18) . ?
C3A H3A 0.9500 . ?

loop_
_geom_torsion_atom_site_label_1
_geom_torsion_atom_site_label_2
_geom_torsion_atom_site_label_3
_geom_torsion_atom_site_label_4
_geom_torsion
_geom_torsion_site_symmetry_1
_geom_torsion_site_symmetry_2
_geom_torsion_site_symmetry_3
_geom_torsion_site_symmetry_4
_geom_torsion_publ_flag
Au1 N1 C24 C22 -68.7(10) . . . . ?
Au1 N1 C24 C28 169.3(7) . . . . ?
Au1 N1 C11 O7 -177.3(6) . . . . ?
Au1 N1 C11 C27 0.3(11) . . . . ?
Au1 O1 C8 C6 -104.5(7) . . . . ?
Au1 O1 C8 C16 76.6(8) . . . . ?
Au1 O4 C10 C1 84.6(7) . . . . ?
Au1 O4 C10 C14 -99.0(7) . . . . ?
Au1 C36 C23 C40 -179.5(8) . . . . ?
Au1 C36 C27 C44 -178.6(7) . . . . ?
Au1 C36 C27 C11 4.0(9) . . . . ?
N1 C24 C28 O7 14.5(9) . . . . ?
N1 C11 C27 C36 -2.9(12) . . . . ?
N1 C11 C27 C44 179.8(9) . . . . ?
C1 C10 C14 C32 -1.4(11) . . . . ?
C1 C16 C30 C4 -178.1(7) . . . . ?
C1 C16 C30 C35 -1.4(11) . . . . ?
C1 C18 C20 C38 67.9(11) . . . . ?
C1 C18 C20 C17 -114.6(9) . . . . ?
C1 C18 C31 C32 -0.4(11) . . . . ?
C4 C30 C35 C2 -114.3(8) . . . . ?
C4 C30 C35 C9 61.2(9) . . . . ?
O1 C8 C16 C1 -1.2(10) . . . . ?
O1 C8 C16 C30 -177.9(7) . . . . ?
C6 C8 C16 C1 179.9(7) . . . . ?
C6 C8 C16 C30 3.1(10) . . . . ?
O4 C10 C14 C32 -177.8(7) . . . . ?
O7 C11 C27 C36 174.4(9) . . . . ?
O7 C11 C27 C44 -2.8(15) . . . . ?
C8 C6 C34 C4 2.0(11) . . . . ?
C8 C16 C30 C4 -1.5(10) . . . . ?
C8 C16 C30 C35 175.2(6) . . . . ?
C10 C1 C16 C8 -60.0(9) . . . . ?
C10 C1 C16 C30 116.7(8) . . . . ?
C10 C1 C18 C20 176.9(7) . . . . ?
C10 C1 C18 C31 -0.7(11) . . . . ?
C10 C14 C32 C31 0.2(12) . . . . ?
C12 C26 C17 C20 0.4(15) . . . . ?
C14 C32 C31 C18 0.7(12) . . . . ?
C16 C1 C10 O4 -4.4(10) . . . . ?
C16 C1 C10 C14 179.2(7) . . . . ?
C16 C1 C18 C20 -0.6(11) . . . . ?
C16 C1 C18 C31 -178.3(7) . . . . ?
C16 C30 C35 C2 69.0(10) . . . . ?
C16 C30 C35 C9 -115.6(8) . . . . ?
C18 C1 C10 O4 178.0(7) . . . . ?
C18 C1 C10 C14 1.6(11) . . . . ?
C18 C1 C16 C8 117.6(8) . . . . ?
C18 C1 C16 C30 -65.8(10) . . . . ?
C18 C20 C38 C42 175.9(7) . . . . ?
C18 C20 C38 C2 -0.3(12) . . . . ?
C18 C20 C17 C26 -176.5(9) . . . . ?
C20 C18 C31 C32 -178.2(7) . . . . ?
C20 C38 C42 C12 0.7(12) . . . . ?
C20 C38 C2 C25 117.2(9) . . . . ?
C20 C38 C2 C35 -65.1(10) . . . . ?
C22 C24 C28 O7 -103.7(8) . . . . ?
C22 C37A C7A C29A -175.7(18) . . . . ?
C22 C37A C3A C5A 175.7(19) . . . . ?
C24 N1 C11 O7 3.0(11) . . . . ?
C24 N1 C11 C27 -179.4(7) . . . . ?
C24 C22 C37 C3 -76(3) . . . . ?
C24 C22 C37 C7 109(3) . . . . ?
C24 C22 C37A C7A 85(2) . . . . ?
C24 C22 C37A C3A -87(2) . . . . ?
C26 C12 C42 C38 0.9(14) . . . . ?
C28 O7 C11 N1 7.2(11) . . . . ?
C28 O7 C11 C27 -170.1(9) . . . . ?
C30 C4 C34 C6 -0.3(11) . . . . ?
C30 C35 C9 C41 -175.8(7) . . . . ?
C34 C4 C30 C16 0.1(11) . . . . ?
C34 C4 C30 C35 -176.8(7) . . . . ?
C34 C6 C8 O1 177.6(7) . . . . ?
C34 C6 C8 C16 -3.5(11) . . . . ?
C38 C20 C17 C26 1.1(13) . . . . ?
C38 C2 C35 C30 -2.2(11) . . . . ?
C38 C2 C35 C9 -177.7(7) . . . . ?
C42 C12 C26 C17 -1.4(15) . . . . ?
C42 C38 C2 C25 -59.1(10) . . . . ?
C42 C38 C2 C35 118.6(8) . . . . ?
C11 N1 C24 C22 110.9(8) . . . . ?
C11 N1 C24 C28 -11.1(9) . . . . ?
C11 O7 C28 C24 -13.7(10) . . . . ?
C23 C36 C27 C44 1.3(14) . . . . ?
C23 C36 C27 C11 -176.1(8) . . . . ?
C23 C40 C19 C44 4.4(17) . . . . ?
C25 C2 C35 C30 175.6(7) . . . . ?
C25 C2 C35 C9 0.1(11) . . . . ?
C25 C39 C41 C9 -0.5(14) . . . . ?
C27 C36 C23 C40 0.6(14) . . . . ?
C27 C44 C19 C40 -2.5(16) . . . . ?
C7 C29 C15 C5 2(3) . . . . ?
C29 C7 C37 C22 177(2) . . . . ?
C29 C7 C37 C3 2(4) . . . . ?
C29 C15 C5 C3 1(3) . . . . ?
C31 C18 C20 C38 -114.5(9) . . . . ?
C31 C18 C20 C17 63.1(10) . . . . ?
C2 C38 C42 C12 177.0(8) . . . . ?
C2 C25 C39 C41 0.4(13) . . . . ?
C2 C35 C9 C41 -0.2(12) . . . . ?
C17 C20 C38 C42 -1.6(11) . . . . ?
C17 C20 C38 C2 -177.9(7) . . . . ?
C35 C9 C41 C39 0.4(13) . . . . ?
C37 C22 C24 N1 157.7(12) . . . . ?
C37 C22 C24 C28 -90.0(13) . . . . ?
C37 C3 C5 C15 -2(4) . . . . ?
C37 C7 C29 C15 -3(4) . . . . ?
C19 C40 C23 C36 -3.4(16) . . . . ?
C19 C44 C27 C36 -0.4(15) . . . . ?
C19 C44 C27 C11 176.7(9) . . . . ?
C39 C25 C2 C38 177.6(8) . . . . ?
C39 C25 C2 C35 -0.2(12) . . . . ?
C5 C3 C37 C22 -174(2) . . . . ?
C5 C3 C37 C7 1(4) . . . . ?
C37A C22 C24 N1 169.6(10) . . . . ?
C37A C22 C24 C28 -78.1(12) . . . . ?
C37A C7A C29A C15A 0(3) . . . . ?
C7A C37A C3A C5A 4(3) . . . . ?
C7A C29A C15A C5A 5(2) . . . . ?
C29A C15A C5A C3A -5(3) . . . . ?
C15A C5A C3A C37A 1(3) . . . . ?
C3A C37A C7A C29A -4(3) . . . . ?

loop_
_twin_individual_id
_twin_individual_mass_fraction_refined
1 0.973(11)
2 0.027(11)

loop_
_smtbx_masks_void_nr
_smtbx_masks_void_average_x
_smtbx_masks_void_average_y
_smtbx_masks_void_average_z
_smtbx_masks_void_volume
_smtbx_masks_void_count_electrons
_smtbx_masks_void_content
1 -0.157 0.135 0.310 60.0 17.2 '1 CH3OH'
2 0.157 0.635 0.190 60.0 21.0 '1 CH3OH'
3 0.343 0.365 0.690 60.0 17.1 '1 CH3OH'
4 0.657 0.865 0.810 60.0 21.7 '1 CH3OH'
